data_1549232
loop_
_publ_author_name
'Rehman, Abida'
'Delori, Amit'
'Hughes, David S.'
'Jones, William'

_publ_section_title
;
 Structural studies of crystalline forms of triamterene with carboxylic
 acid, GRAS and API molecules
;
_journal_issue 3
_journal_name_full IUCrJ
_journal_page_first
;
;
_journal_paper_doi 10.1107/S2052252518003317
_journal_volume 5
_journal_year 2018
_chemical_formula_moiety '2(C12 H12 N7 1+), C7 H10 O4 2-, 2(C2 H6 O S)'
_chemical_formula_sum 'C35 H46 N14 O6 S2'
_chemical_formula_weight 822.98
_chemical_name_common 'Triamterene, pimelic acid and DMSO'
_chemical_name_systematic
; 
 Triamterenium pimelate, DMSO solvate 
;
_space_group_crystal_system triclinic
_space_group_IT_number 2
_space_group_name_Hall '-P 1'
_space_group_name_H-M_alt 'P -1'
_symmetry_space_group_name_Hall '-P 1'
_symmetry_space_group_name_H-M 'P -1'
_atom_sites_solution_hydrogens geom
_atom_sites_solution_primary direct
_atom_sites_solution_secondary difmap
_audit_creation_method SHELXL-2013
_cell_angle_alpha 86.408(2)
_cell_angle_beta 88.142(3)
_cell_angle_gamma 71.702(2)
_cell_formula_units_Z 4
_cell_length_a 14.0750(5)
_cell_length_b 14.8889(6)
_cell_length_c 19.635(2)
_cell_measurement_reflns_used 59468
_cell_measurement_temperature 150(2)
_cell_measurement_theta_max 25.35
_cell_measurement_theta_min 1.00
_cell_volume 3898.7(5)
_computing_cell_refinement 'HKL Scalepack (Otwinowski & Minor 1997)'
_computing_data_collection 'Collect (Nonius B.V. 1998)'
_computing_data_reduction
;
 HKL Denzo and Scalepack (Otwinowski & Minor 1997)
;
_computing_molecular_graphics 'Mercury (Macrae et al., 2008)'
_computing_publication_material 'SHELXL-97 (Sheldrick 1997)'
_computing_structure_refinement 'SHELXL-97 (Sheldrick 1997)'
_computing_structure_solution 'SIR-92 (Altomare et al. 1994)'
_diffrn_ambient_temperature 150(2)
_diffrn_measured_fraction_theta_full 0.984
_diffrn_measured_fraction_theta_max 0.974
_diffrn_measurement_device_type 'Nonius Kappa CCD'
_diffrn_measurement_method 'Thin slice \w and \f scans'
_diffrn_radiation_monochromator none
_diffrn_radiation_type MoK\a
_diffrn_radiation_wavelength 0.71073
_diffrn_reflns_av_R_equivalents 0.1135
_diffrn_reflns_av_unetI/netI 0.2878
_diffrn_reflns_Laue_measured_fraction_full 0.984
_diffrn_reflns_Laue_measured_fraction_max 0.974
_diffrn_reflns_limit_h_max 16
_diffrn_reflns_limit_h_min -16
_diffrn_reflns_limit_k_max 17
_diffrn_reflns_limit_k_min -17
_diffrn_reflns_limit_l_max 23
_diffrn_reflns_limit_l_min -19
_diffrn_reflns_number 32837
_diffrn_reflns_point_group_measured_fraction_full 0.984
_diffrn_reflns_point_group_measured_fraction_max 0.974
_diffrn_reflns_theta_full 25.242
_diffrn_reflns_theta_max 25.410
_diffrn_reflns_theta_min 3.529
_diffrn_source 'fine-focus sealed tube'
_exptl_absorpt_coefficient_mu 0.202
_exptl_absorpt_correction_T_max 1.000
_exptl_absorpt_correction_T_min 0.932
_exptl_absorpt_correction_type multi-scan
_exptl_absorpt_process_details
;
multi-scan from symmetry-related measurements 
 Sortav (Blessing 1995)
;
_exptl_crystal_colour colourless
_exptl_crystal_density_diffrn 1.402
_exptl_crystal_description block
_exptl_crystal_F_000 1736
_exptl_crystal_size_max 0.140
_exptl_crystal_size_mid 0.070
_exptl_crystal_size_min 0.050
_refine_diff_density_max 0.775
_refine_diff_density_min -0.377
_refine_diff_density_rms 0.075
_refine_ls_extinction_method none
_refine_ls_goodness_of_fit_ref 0.945
_refine_ls_hydrogen_treatment constr
_refine_ls_matrix_type full
_refine_ls_number_parameters 1035
_refine_ls_number_reflns 13988
_refine_ls_number_restraints 0
_refine_ls_restrained_S_all 0.945
_refine_ls_R_factor_all 0.2057
_refine_ls_R_factor_gt 0.0788
_refine_ls_shift/su_max 0.000
_refine_ls_shift/su_mean 0.000
_refine_ls_structure_factor_coef Fsqd
_refine_ls_weighting_details 'w=1/[\s^2^(Fo^2^)+(0.0923P)^2^] where P=(Fo^2^+2Fc^2^)/3'
_refine_ls_weighting_scheme calc
_refine_ls_wR_factor_gt 0.1951
_refine_ls_wR_factor_ref 0.2200
_reflns_Friedel_coverage 0.000
_reflns_number_gt 5187
_reflns_number_total 13988
_reflns_threshold_expression 'I > 2\s(I)'
_cod_data_source_file lq5012.cif
_cod_data_source_block 1d_DMSO
_cod_database_code 1549232
_shelx_space_group_comment
;
The symmetry employed for this shelxl refinement is uniquely defined
by the following loop, which should always be used as a source of
symmetry information in preference to the above space-group names.
They are only intended as comments.
;
_shelx_estimated_absorpt_t_min 0.972
_shelx_estimated_absorpt_t_max 0.990
_shelxl_version_number 2013-4

loop_
_space_group_symop_operation_xyz
'x, y, z'
'-x, -y, -z'

loop_
_atom_site_label
_atom_site_type_symbol
_atom_site_fract_x
_atom_site_fract_y
_atom_site_fract_z
_atom_site_U_iso_or_equiv
_atom_site_adp_type
_atom_site_occupancy
_atom_site_site_symmetry_order
_atom_site_calc_flag
_atom_site_refinement_flags_posn
_atom_site_refinement_flags_adp
N1A N -0.3412(4) 0.8401(3) 0.5162(3) 0.0348(14) Uani 1 1 d . .
H1XA H -0.3116 0.8827 0.5037 0.042 Uiso 1 1 calc R U
C2A C -0.3044(5) 0.7509(4) 0.4949(4) 0.0357(17) Uani 1 1 d . .
N2A N -0.2276(4) 0.7330(3) 0.4508(3) 0.0466(16) Uani 1 1 d . .
H3A H -0.2017 0.6758 0.4359 0.056 Uiso 1 1 calc R U
H2A H -0.2028 0.7784 0.4367 0.056 Uiso 1 1 calc R U
N3A N -0.3411(4) 0.6802(3) 0.5158(3) 0.0367(14) Uani 1 1 d . .
C4A C -0.4226(5) 0.7003(4) 0.5571(3) 0.0310(16) Uani 1 1 d . .
N4A N -0.4587(4) 0.6328(3) 0.5781(3) 0.0397(15) Uani 1 1 d . .
H4A H -0.4300 0.5748 0.5654 0.048 Uiso 1 1 calc R U
H5A H -0.5119 0.6453 0.6051 0.048 Uiso 1 1 calc R U
C4AA C -0.4688(5) 0.7966(4) 0.5772(3) 0.0264(15) Uani 1 1 d . .
N5A N -0.5508(4) 0.8155(3) 0.6190(3) 0.0336(14) Uani 1 1 d . .
C6A C -0.5879(4) 0.9026(4) 0.6389(3) 0.0275(15) Uani 1 1 d . .
C7A C -0.5412(5) 0.9732(4) 0.6181(3) 0.0354(17) Uani 1 1 d . .
N7A N -0.5770(4) 1.0625(3) 0.6373(3) 0.0369(14) Uani 1 1 d . .
H7A H -0.5474 1.1044 0.6229 0.044 Uiso 1 1 calc R U
H6A H -0.6302 1.0794 0.6641 0.044 Uiso 1 1 calc R U
N8A N -0.4592(4) 0.9544(3) 0.5768(3) 0.0314(13) Uani 1 1 d . .
C8AA C -0.4245(5) 0.8638(4) 0.5574(3) 0.0297(16) Uani 1 1 d . .
C9A C -0.6754(5) 0.9193(4) 0.6869(3) 0.0328(16) Uani 1 1 d . .
C10A C -0.6843(5) 0.9702(5) 0.7456(4) 0.0458(19) Uani 1 1 d . .
H10A H -0.6350 0.9988 0.7553 0.055 Uiso 1 1 calc R U
C11A C -0.7652(5) 0.9788(5) 0.7895(4) 0.0462(19) Uani 1 1 d . .
H11A H -0.7707 1.0126 0.8297 0.055 Uiso 1 1 calc R U
C12A C -0.8379(5) 0.9388(5) 0.7754(4) 0.0441(19) Uani 1 1 d . .
H12A H -0.8939 0.9459 0.8053 0.053 Uiso 1 1 calc R U
C13A C -0.8287(5) 0.8893(4) 0.7187(4) 0.046(2) Uani 1 1 d . .
H13A H -0.8789 0.8618 0.7091 0.055 Uiso 1 1 calc R U
C14A C -0.7481(5) 0.8781(4) 0.6745(4) 0.0394(18) Uani 1 1 d . .
H14A H -0.7425 0.8420 0.6355 0.047 Uiso 1 1 calc R U
N1B N -0.4818(4) 0.3749(3) 0.5968(3) 0.0306(13) Uani 1 1 d . .
H1XB H -0.5117 0.4326 0.6098 0.037 Uiso 1 1 calc R U
C2B C -0.5172(5) 0.3033(4) 0.6201(4) 0.0358(17) Uani 1 1 d . .
N2B N -0.5934(4) 0.3226(3) 0.6615(3) 0.0412(15) Uani 1 1 d . .
H3B H -0.6186 0.2777 0.6763 0.049 Uiso 1 1 calc R U
H2B H -0.6201 0.3806 0.6749 0.049 Uiso 1 1 calc R U
N3B N -0.4776(4) 0.2141(3) 0.6003(3) 0.0325(14) Uani 1 1 d . .
C4B C -0.3954(5) 0.1948(4) 0.5588(3) 0.0324(16) Uani 1 1 d . .
N4B N -0.3550(4) 0.1049(3) 0.5415(3) 0.0388(15) Uani 1 1 d . .
H4B H -0.3817 0.0614 0.5570 0.047 Uiso 1 1 calc R U
H5B H -0.3017 0.0893 0.5147 0.047 Uiso 1 1 calc R U
C4AB C -0.3543(5) 0.2669(4) 0.5339(3) 0.0302(16) Uani 1 1 d . .
N5B N -0.2743(4) 0.2478(3) 0.4906(3) 0.0337(14) Uani 1 1 d . .
C6B C -0.2421(5) 0.3175(4) 0.4661(3) 0.0321(17) Uani 1 1 d . .
C7B C -0.2912(5) 0.4134(4) 0.4898(4) 0.0355(17) Uani 1 1 d . .
N7B N -0.2563(4) 0.4843(3) 0.4689(3) 0.0426(15) Uani 1 1 d . .
H7B H -0.2850 0.5415 0.4833 0.051 Uiso 1 1 calc R U
H6B H -0.2045 0.4739 0.4407 0.051 Uiso 1 1 calc R U
N8B N -0.3685(4) 0.4317(3) 0.5318(3) 0.0339(14) Uani 1 1 d . .
C8AB C -0.4011(5) 0.3592(4) 0.5537(3) 0.0330(17) Uani 1 1 d . .
C9B C -0.1543(5) 0.2960(4) 0.4203(4) 0.0338(17) Uani 1 1 d . .
C10B C -0.1504(5) 0.3476(4) 0.3590(4) 0.0399(18) Uani 1 1 d . .
H10B H -0.2052 0.4018 0.3466 0.048 Uiso 1 1 calc R U
C11B C -0.0680(6) 0.3207(5) 0.3164(4) 0.048(2) Uani 1 1 d . .
H11B H -0.0671 0.3549 0.2740 0.058 Uiso 1 1 calc R U
C12B C 0.0146(5) 0.2428(5) 0.3356(4) 0.047(2) Uani 1 1 d . .
H12B H 0.0721 0.2253 0.3067 0.057 Uiso 1 1 calc R U
C13B C 0.0126(5) 0.1917(5) 0.3964(4) 0.050(2) Uani 1 1 d . .
H13B H 0.0684 0.1391 0.4100 0.060 Uiso 1 1 calc R U
C14B C -0.0719(5) 0.2186(4) 0.4367(4) 0.0455(19) Uani 1 1 d . .
H14B H -0.0739 0.1822 0.4779 0.055 Uiso 1 1 calc R U
N1C N -0.1600(4) -0.3410(3) 1.0223(3) 0.0340(14) Uani 1 1 d . .
H1XC H -0.1897 -0.3813 1.0101 0.041 Uiso 1 1 calc R U
C2C C -0.1966(5) -0.2463(4) 1.0008(4) 0.0341(17) Uani 1 1 d . .
N3C N -0.1615(4) -0.1796(3) 1.0245(3) 0.0308(13) Uani 1 1 d . .
C4C C -0.0824(5) -0.2078(4) 1.0657(3) 0.0288(16) Uani 1 1 d . .
C4AC C -0.0387(4) -0.3056(4) 1.0856(3) 0.0257(15) Uani 1 1 d . .
N5C N 0.0442(4) -0.3334(3) 1.1269(3) 0.0310(13) Uani 1 1 d . .
N8C N -0.0421(4) -0.4642(3) 1.0801(3) 0.0329(14) Uani 1 1 d . .
N2C N -0.2714(4) -0.2207(3) 0.9584(3) 0.0390(15) Uani 1 1 d . .
H3C H -0.2983 -0.1605 0.9456 0.047 Uiso 1 1 calc R U
H2C H -0.2948 -0.2636 0.9428 0.047 Uiso 1 1 calc R U
N4C N -0.0470(3) -0.1418(3) 1.0879(3) 0.0333(14) Uani 1 1 d . .
H4C H -0.0756 -0.0818 1.0754 0.040 Uiso 1 1 calc R U
H5C H 0.0049 -0.1583 1.1150 0.040 Uiso 1 1 calc R U
C6C C 0.0848(5) -0.4239(4) 1.1436(4) 0.0340(17) Uani 1 1 d . .
C7C C 0.0415(5) -0.4916(4) 1.1194(3) 0.0325(17) Uani 1 1 d . .
N7C N 0.0809(4) -0.5850(3) 1.1341(3) 0.0397(15) Uani 1 1 d . .
H7C H 0.0529 -0.6247 1.1186 0.048 Uiso 1 1 calc R U
H6C H 0.1349 -0.6066 1.1592 0.048 Uiso 1 1 calc R U
C8AC C -0.0775(5) -0.3716(4) 1.0627(3) 0.0282(16) Uani 1 1 d . .
C9C C 0.1727(4) -0.4482(4) 1.1883(3) 0.0294(16) Uani 1 1 d . .
C10C C 0.1915(5) -0.5145(4) 1.2426(3) 0.0337(17) Uani 1 1 d . .
H10C H 0.1469 -0.5505 1.2513 0.040 Uiso 1 1 calc R U
C11C C 0.2719(5) -0.5305(4) 1.2848(4) 0.047(2) Uani 1 1 d . .
H11C H 0.2832 -0.5779 1.3210 0.056 Uiso 1 1 calc R U
C12C C 0.3358(5) -0.4775(4) 1.2741(4) 0.0428(19) Uani 1 1 d . .
H12C H 0.3909 -0.4873 1.3035 0.051 Uiso 1 1 calc R U
C13C C 0.3197(5) -0.4098(5) 1.2205(4) 0.0433(19) Uani 1 1 d . .
H13C H 0.3643 -0.3735 1.2131 0.052 Uiso 1 1 calc R U
C14C C 0.2398(5) -0.3944(4) 1.1777(4) 0.0398(18) Uani 1 1 d . .
H14C H 0.2295 -0.3478 1.1411 0.048 Uiso 1 1 calc R U
N1D N -0.0121(4) 1.1122(3) 0.0888(3) 0.0339(14) Uani 1 1 d . .
H1XD H 0.0193 1.0527 0.1010 0.041 Uiso 1 1 calc R U
C2D C 0.0204(5) 1.1828(4) 0.1105(3) 0.0316(16) Uani 1 1 d . .
N3D N -0.0186(4) 1.2739(3) 0.0912(3) 0.0322(13) Uani 1 1 d . .
C4D C -0.1013(5) 1.2998(4) 0.0524(4) 0.0336(17) Uani 1 1 d . .
C4AD C -0.1423(5) 1.2300(4) 0.0287(3) 0.0316(17) Uani 1 1 d . .
N5D N -0.2240(4) 1.2551(3) -0.0111(3) 0.0304(13) Uani 1 1 d . .
N8D N -0.1265(4) 1.0640(3) 0.0302(3) 0.0314(13) Uani 1 1 d . .
N2D N 0.0988(4) 1.1575(3) 0.1512(3) 0.0435(16) Uani 1 1 d . .
H3D H 0.1238 1.2006 0.1648 0.052 Uiso 1 1 calc R U
H2D H 0.1259 1.0976 0.1648 0.052 Uiso 1 1 calc R U
N4D N -0.1433(4) 1.3907(3) 0.0353(3) 0.0383(15) Uani 1 1 d . .
H4D H -0.1173 1.4329 0.0492 0.046 Uiso 1 1 calc R U
H5D H -0.1972 1.4090 0.0100 0.046 Uiso 1 1 calc R U
C6D C -0.2568(5) 1.1878(4) -0.0329(3) 0.0325(17) Uani 1 1 d . .
C7D C -0.2067(5) 1.0895(4) -0.0110(3) 0.0309(16) Uani 1 1 d . .
N7D N -0.2411(4) 1.0201(3) -0.0289(3) 0.0403(15) Uani 1 1 d . .
H7D H -0.2116 0.9613 -0.0138 0.048 Uiso 1 1 calc R U
H6D H -0.2932 1.0334 -0.0557 0.048 Uiso 1 1 calc R U
C8AD C -0.0938(5) 1.1349(4) 0.0479(3) 0.0289(16) Uani 1 1 d . .
C9D C -0.3464(4) 1.2154(4) -0.0752(3) 0.0294(16) Uani 1 1 d . .
C10D C -0.3522(5) 1.1746(4) -0.1362(4) 0.0382(18) Uani 1 1 d . .
H10D H -0.2974 1.1232 -0.1506 0.046 Uiso 1 1 calc R U
C11D C -0.4368(5) 1.2077(5) -0.1761(4) 0.046(2) Uani 1 1 d . .
H11D H -0.4385 1.1805 -0.2183 0.056 Uiso 1 1 calc R U
C12D C -0.5191(5) 1.2802(4) -0.1547(4) 0.048(2) Uani 1 1 d . .
H12D H -0.5771 1.3031 -0.1821 0.058 Uiso 1 1 calc R U
C13D C -0.5157(5) 1.3191(4) -0.0926(4) 0.0425(19) Uani 1 1 d . .
H13D H -0.5727 1.3665 -0.0762 0.051 Uiso 1 1 calc R U
C14D C -0.4299(5) 1.2887(4) -0.0553(4) 0.0425(19) Uani 1 1 d . .
H14D H -0.4272 1.3187 -0.0144 0.051 Uiso 1 1 calc R U
C1E C -0.1644(5) 0.9261(5) 0.4352(4) 0.0391(18) Uani 1 1 d . .
O1E O -0.2218(3) 0.9506(3) 0.4850(3) 0.0446(13) Uani 1 1 d . .
C2E C -0.0719(5) 0.9576(4) 0.4282(4) 0.0420(19) Uani 1 1 d . .
H2E H -0.0417 0.9532 0.4736 0.050 Uiso 1 1 calc R U
H3E H -0.0912 1.0247 0.4108 0.050 Uiso 1 1 calc R U
O2E O -0.1816(4) 0.8777(3) 0.3887(3) 0.0610(15) Uani 1 1 d . .
C3E C 0.0071(6) 0.8951(5) 0.3784(4) 0.064(2) Uani 1 1 d . .
H4E H 0.0239 0.8281 0.3957 0.077 Uiso 1 1 calc R U
H5E H -0.0241 0.9004 0.3333 0.077 Uiso 1 1 calc R U
O3E O 0.0701(3) 0.9369(3) 0.1547(3) 0.0398(12) Uani 1 1 d . .
C4E C 0.1008(5) 0.9191(5) 0.3691(4) 0.058(2) Uani 1 1 d . .
H6E H 0.1302 0.9187 0.4143 0.070 Uiso 1 1 calc R U
H7E H 0.0858 0.9838 0.3475 0.070 Uiso 1 1 calc R U
O4E O 0.1642(3) 0.9899(3) 0.2207(2) 0.0482(13) Uani 1 1 d . .
C5E C 0.1772(5) 0.8490(5) 0.3245(4) 0.0471(19) Uani 1 1 d . .
H8E H 0.1956 0.7855 0.3485 0.056 Uiso 1 1 calc R U
H9E H 0.2385 0.8682 0.3202 0.056 Uiso 1 1 calc R U
C6E C 0.1421(5) 0.8406(4) 0.2524(4) 0.0381(18) Uani 1 1 d . .
H10E H 0.1938 0.7890 0.2302 0.046 Uiso 1 1 calc R U
H11E H 0.0801 0.8225 0.2565 0.046 Uiso 1 1 calc R U
C7E C 0.1220(5) 0.9302(4) 0.2070(4) 0.0400(18) Uani 1 1 d . .
C1F C -0.3368(5) -0.4101(5) 0.9330(4) 0.0351(17) Uani 1 1 d . .
O1F O -0.2759(3) -0.4460(3) 0.9793(3) 0.0418(12) Uani 1 1 d . .
C2F C -0.4241(5) -0.4484(4) 0.9249(4) 0.0374(18) Uani 1 1 d . .
H2F H -0.3972 -0.5143 0.9106 0.045 Uiso 1 1 calc R U
H3F H -0.4572 -0.4503 0.9700 0.045 Uiso 1 1 calc R U
O2F O -0.3333(3) -0.3420(3) 0.8923(2) 0.0465(13) Uani 1 1 d . .
C3F C -0.5020(5) -0.3923(4) 0.8742(4) 0.0411(18) Uani 1 1 d . .
H4F H -0.4694 -0.3924 0.8288 0.049 Uiso 1 1 calc R U
H5F H -0.5270 -0.3258 0.8875 0.049 Uiso 1 1 calc R U
O3F O -0.6513(3) -0.5169(3) 0.7339(2) 0.0472(13) Uani 1 1 d . .
C4F C -0.5922(4) -0.4288(4) 0.8680(4) 0.0373(18) Uani 1 1 d . .
H6F H -0.5684 -0.4936 0.8514 0.045 Uiso 1 1 calc R U
H7F H -0.6229 -0.4323 0.9137 0.045 Uiso 1 1 calc R U
O4F O -0.5715(3) -0.4564(3) 0.6518(3) 0.0422(12) Uani 1 1 d . .
C5F C -0.6714(5) -0.3661(4) 0.8196(4) 0.046(2) Uani 1 1 d . .
H8F H -0.6933 -0.3009 0.8357 0.056 Uiso 1 1 calc R U
H9F H -0.7303 -0.3891 0.8222 0.056 Uiso 1 1 calc R U
C6F C -0.6378(5) -0.3622(4) 0.7449(3) 0.0364(17) Uani 1 1 d . .
H10F H -0.6897 -0.3112 0.7199 0.044 Uiso 1 1 calc R U
H11F H -0.5757 -0.3442 0.7429 0.044 Uiso 1 1 calc R U
C7F C -0.6184(5) -0.4527(5) 0.7079(4) 0.0405(18) Uani 1 1 d . .
C1G C 0.0578(6) 0.6091(5) 0.3990(4) 0.065(2) Uani 1 1 d . .
H1G H 0.0203 0.6720 0.3794 0.097 Uiso 1 1 calc R U
H2G H 0.1275 0.5923 0.3829 0.097 Uiso 1 1 calc R U
H3G H 0.0557 0.6100 0.4489 0.097 Uiso 1 1 calc R U
O1G O -0.0955(3) 0.5463(3) 0.4094(2) 0.0459(13) Uani 1 1 d . .
S1G S 0.00322(13) 0.52427(12) 0.37339(10) 0.0442(5) Uani 1 1 d . .
C2G C 0.0826(5) 0.4230(4) 0.4187(4) 0.056(2) Uani 1 1 d . .
H4G H 0.0780 0.4336 0.4676 0.085 Uiso 1 1 calc R U
H5G H 0.1518 0.4117 0.4027 0.085 Uiso 1 1 calc R U
H6G H 0.0617 0.3676 0.4107 0.085 Uiso 1 1 calc R U
C1H C -0.5350(5) -0.1169(5) -0.0853(4) 0.058(2) Uani 1 1 d . .
H4H H -0.4861 -0.1783 -0.0947 0.086 Uiso 1 1 calc R U
H5H H -0.5993 -0.1123 -0.1055 0.086 Uiso 1 1 calc R U
H6H H -0.5437 -0.1114 -0.0358 0.086 Uiso 1 1 calc R U
O1H O -0.4029(3) -0.0265(3) -0.0795(2) 0.0442(13) Uani 1 1 d . .
S1H S -0.49107(13) -0.02327(11) -0.12155(10) 0.0412(5) Uani 1 1 d . .
C2H C -0.5922(5) 0.0725(4) -0.0929(4) 0.0462(19) Uani 1 1 d . .
H1H H -0.6054 0.0608 -0.0444 0.069 Uiso 1 1 calc R U
H2H H -0.6520 0.0782 -0.1192 0.069 Uiso 1 1 calc R U
H3H H -0.5749 0.1313 -0.0993 0.069 Uiso 1 1 calc R U
C1I C 0.3932(5) 0.2297(5) 0.2514(4) 0.062(2) Uani 1 1 d . .
H1I H 0.3929 0.2876 0.2247 0.092 Uiso 1 1 calc R U
H2I H 0.4602 0.1832 0.2495 0.092 Uiso 1 1 calc R U
H3I H 0.3750 0.2444 0.2989 0.092 Uiso 1 1 calc R U
O1I O 0.2039(3) 0.2564(3) 0.2261(2) 0.0424(12) Uani 1 1 d . .
S1I S 0.30583(14) 0.18230(12) 0.21719(11) 0.0510(6) Uani 1 1 d . .
C2I C 0.3110(6) 0.0922(5) 0.2821(4) 0.068(2) Uani 1 1 d . .
H4I H 0.2878 0.1213 0.3255 0.101 Uiso 1 1 calc R U
H5I H 0.3800 0.0503 0.2866 0.101 Uiso 1 1 calc R U
H6I H 0.2678 0.0554 0.2699 0.101 Uiso 1 1 calc R U
C1J C 0.8105(5) 0.6263(4) 0.2340(4) 0.058(2) Uani 1 1 d . .
H1J H 0.8104 0.6129 0.2835 0.087 Uiso 1 1 calc R U
H2J H 0.8771 0.5946 0.2152 0.087 Uiso 1 1 calc R U
H3J H 0.7611 0.6029 0.2133 0.087 Uiso 1 1 calc R U
O1J O 0.6869(3) 0.7982(3) 0.2582(2) 0.0478(13) Uani 1 1 d . .
S1J S 0.77936(14) 0.75168(12) 0.21593(11) 0.0504(6) Uani 1 1 d . .
C2J C 0.8801(5) 0.7683(5) 0.2584(4) 0.060(2) Uani 1 1 d . .
H4J H 0.8734 0.8359 0.2564 0.091 Uiso 1 1 calc R U
H5J H 0.9431 0.7333 0.2362 0.091 Uiso 1 1 calc R U
H6J H 0.8798 0.7448 0.3061 0.091 Uiso 1 1 calc R U

loop_
_atom_site_aniso_label
_atom_site_aniso_U_11
_atom_site_aniso_U_22
_atom_site_aniso_U_33
_atom_site_aniso_U_23
_atom_site_aniso_U_13
_atom_site_aniso_U_12
N1A 0.032(3) 0.027(3) 0.047(4) -0.001(3) 0.003(3) -0.012(3)
C2A 0.032(4) 0.034(4) 0.040(5) -0.013(3) 0.005(4) -0.006(3)
N2A 0.036(4) 0.026(3) 0.077(5) -0.010(3) 0.009(4) -0.008(3)
N3A 0.036(3) 0.023(3) 0.052(4) -0.006(3) 0.002(3) -0.010(3)
C4A 0.027(4) 0.031(4) 0.034(5) -0.004(3) 0.001(4) -0.008(3)
N4A 0.040(3) 0.020(3) 0.061(4) -0.004(3) 0.008(3) -0.012(3)
C4AA 0.033(4) 0.018(3) 0.028(4) -0.003(3) 0.005(3) -0.009(3)
N5A 0.033(3) 0.028(3) 0.039(4) -0.002(3) -0.001(3) -0.009(3)
C6A 0.029(4) 0.024(3) 0.030(4) 0.002(3) 0.001(3) -0.008(3)
C7A 0.043(5) 0.030(4) 0.033(5) -0.001(3) -0.002(4) -0.012(3)
N7A 0.042(3) 0.016(3) 0.051(4) -0.007(3) 0.015(3) -0.008(3)
N8A 0.040(4) 0.014(3) 0.036(4) -0.005(2) 0.003(3) -0.003(2)
C8AA 0.023(4) 0.038(4) 0.025(4) -0.002(3) 0.004(3) -0.005(3)
C9A 0.029(4) 0.028(3) 0.035(5) -0.005(3) 0.001(3) 0.000(3)
C10A 0.040(5) 0.052(4) 0.051(6) 0.002(4) 0.001(4) -0.022(4)
C11A 0.044(5) 0.052(4) 0.038(5) -0.010(4) 0.009(4) -0.007(4)
C12A 0.045(5) 0.044(4) 0.044(5) 0.001(4) 0.009(4) -0.017(4)
C13A 0.039(5) 0.030(4) 0.063(6) 0.008(4) 0.001(4) -0.006(3)
C14A 0.027(4) 0.042(4) 0.051(5) -0.002(3) 0.006(4) -0.013(3)
N1B 0.030(3) 0.013(3) 0.045(4) -0.004(2) 0.005(3) -0.001(2)
C2B 0.035(4) 0.041(4) 0.039(5) -0.006(3) -0.001(4) -0.021(4)
N2B 0.041(4) 0.025(3) 0.057(4) -0.008(3) 0.010(3) -0.009(3)
N3B 0.034(3) 0.019(3) 0.045(4) -0.007(3) 0.007(3) -0.009(2)
C4B 0.028(4) 0.038(4) 0.032(5) 0.003(3) -0.010(4) -0.011(3)
N4B 0.039(3) 0.023(3) 0.057(4) -0.009(3) 0.007(3) -0.013(3)
C4AB 0.037(4) 0.021(3) 0.033(5) -0.002(3) 0.003(4) -0.011(3)
N5B 0.026(3) 0.028(3) 0.047(4) -0.005(3) 0.002(3) -0.008(2)
C6B 0.035(4) 0.025(4) 0.035(5) 0.000(3) -0.009(4) -0.008(3)
C7B 0.037(4) 0.024(4) 0.047(5) -0.001(3) -0.002(4) -0.011(3)
N7B 0.041(4) 0.037(3) 0.057(4) -0.013(3) 0.015(3) -0.022(3)
N8B 0.028(3) 0.025(3) 0.050(4) -0.007(3) 0.006(3) -0.011(2)
C8AB 0.033(4) 0.024(4) 0.041(5) -0.001(3) 0.003(4) -0.008(3)
C9B 0.034(4) 0.027(4) 0.042(5) -0.005(3) 0.004(4) -0.013(3)
C10B 0.039(5) 0.029(4) 0.052(6) -0.007(4) 0.012(4) -0.012(3)
C11B 0.060(6) 0.062(5) 0.032(5) -0.005(4) 0.003(4) -0.033(5)
C12B 0.043(5) 0.044(4) 0.058(6) -0.018(4) 0.009(4) -0.014(4)
C13B 0.039(5) 0.044(4) 0.069(7) -0.008(4) 0.015(5) -0.014(4)
C14B 0.044(5) 0.035(4) 0.058(6) -0.001(4) 0.009(4) -0.013(4)
N1C 0.040(4) 0.025(3) 0.039(4) -0.004(3) 0.003(3) -0.012(3)
C2C 0.031(4) 0.031(4) 0.035(5) -0.002(3) 0.003(4) -0.002(3)
N3C 0.036(3) 0.023(3) 0.036(4) -0.005(2) -0.001(3) -0.013(3)
C4C 0.028(4) 0.032(4) 0.026(4) -0.004(3) -0.003(3) -0.008(3)
C4AC 0.022(4) 0.021(3) 0.034(4) 0.001(3) -0.002(3) -0.006(3)
N5C 0.035(3) 0.024(3) 0.034(4) -0.006(2) 0.007(3) -0.010(3)
N8C 0.033(3) 0.023(3) 0.042(4) -0.004(3) 0.000(3) -0.009(3)
N2C 0.036(3) 0.033(3) 0.048(4) 0.001(3) -0.012(3) -0.012(3)
N4C 0.030(3) 0.017(3) 0.052(4) 0.002(2) -0.011(3) -0.006(2)
C6C 0.026(4) 0.026(4) 0.051(5) 0.001(3) 0.006(4) -0.011(3)
C7C 0.027(4) 0.023(4) 0.044(5) -0.002(3) 0.002(4) -0.004(3)
N7C 0.039(3) 0.028(3) 0.053(4) 0.001(3) -0.016(3) -0.010(3)
C8AC 0.029(4) 0.020(3) 0.033(5) 0.002(3) -0.001(3) -0.005(3)
C9C 0.024(4) 0.024(3) 0.038(5) -0.007(3) 0.000(3) -0.002(3)
C10C 0.033(4) 0.035(4) 0.036(5) -0.001(3) -0.003(4) -0.013(3)
C11C 0.044(5) 0.039(4) 0.051(6) -0.013(4) -0.003(4) -0.001(4)
C12C 0.034(4) 0.045(4) 0.052(6) 0.002(4) -0.015(4) -0.015(4)
C13C 0.037(5) 0.047(4) 0.046(5) -0.005(4) 0.003(4) -0.013(4)
C14C 0.028(4) 0.030(4) 0.060(6) 0.000(3) 0.000(4) -0.007(3)
N1D 0.033(3) 0.019(3) 0.049(4) -0.004(3) -0.009(3) -0.005(2)
C2D 0.023(4) 0.035(4) 0.036(5) -0.001(3) 0.001(4) -0.008(3)
N3D 0.032(3) 0.021(3) 0.044(4) -0.002(3) 0.000(3) -0.009(3)
C4D 0.036(4) 0.016(3) 0.048(5) 0.000(3) 0.003(4) -0.008(3)
C4AD 0.031(4) 0.021(3) 0.046(5) -0.001(3) -0.001(4) -0.013(3)
N5D 0.028(3) 0.023(3) 0.040(4) 0.001(2) 0.002(3) -0.009(2)
N8D 0.023(3) 0.024(3) 0.045(4) -0.004(3) 0.003(3) -0.003(2)
N2D 0.033(4) 0.028(3) 0.069(5) -0.004(3) -0.005(3) -0.008(3)
N4D 0.032(3) 0.028(3) 0.058(4) -0.004(3) -0.002(3) -0.014(3)
C6D 0.033(4) 0.023(3) 0.043(5) -0.002(3) 0.005(4) -0.011(3)
C7D 0.031(4) 0.018(3) 0.042(5) -0.002(3) 0.002(4) -0.006(3)
N7D 0.039(3) 0.031(3) 0.053(4) 0.001(3) -0.003(3) -0.015(3)
C8AD 0.032(4) 0.018(3) 0.036(5) -0.003(3) -0.002(4) -0.007(3)
C9D 0.027(4) 0.026(3) 0.037(5) -0.004(3) -0.001(3) -0.010(3)
C10D 0.025(4) 0.024(3) 0.064(6) -0.005(4) 0.003(4) -0.007(3)
C11D 0.048(5) 0.043(4) 0.055(6) -0.003(4) -0.005(4) -0.023(4)
C12D 0.041(5) 0.034(4) 0.069(6) 0.005(4) -0.014(4) -0.012(4)
C13D 0.024(4) 0.039(4) 0.061(6) -0.002(4) -0.003(4) -0.005(3)
C14D 0.045(5) 0.028(4) 0.053(5) 0.000(3) 0.004(4) -0.009(4)
C1E 0.043(5) 0.033(4) 0.042(5) 0.002(4) 0.007(4) -0.015(4)
O1E 0.040(3) 0.036(3) 0.058(4) -0.012(2) 0.015(3) -0.012(2)
C2E 0.033(4) 0.039(4) 0.054(5) -0.004(4) 0.003(4) -0.010(3)
O2E 0.078(4) 0.054(3) 0.060(4) -0.020(3) 0.024(3) -0.034(3)
C3E 0.057(5) 0.057(5) 0.083(7) -0.016(5) 0.016(5) -0.026(4)
O3E 0.039(3) 0.030(2) 0.051(4) -0.001(2) -0.010(3) -0.011(2)
C4E 0.045(5) 0.071(5) 0.059(6) -0.003(4) 0.001(4) -0.018(4)
O4E 0.054(3) 0.033(3) 0.063(4) 0.002(2) -0.018(3) -0.019(2)
C5E 0.036(4) 0.054(4) 0.040(5) 0.003(4) -0.002(4) 0.001(4)
C6E 0.032(4) 0.027(4) 0.052(6) -0.001(3) 0.012(4) -0.006(3)
C7E 0.030(4) 0.035(4) 0.048(6) 0.002(4) 0.004(4) -0.002(3)
C1F 0.028(4) 0.032(4) 0.042(5) -0.004(4) 0.002(4) -0.004(3)
O1F 0.034(3) 0.030(2) 0.063(4) -0.001(2) -0.011(3) -0.011(2)
C2F 0.034(4) 0.027(3) 0.051(5) -0.006(3) 0.004(4) -0.008(3)
O2F 0.056(3) 0.040(3) 0.051(4) 0.007(2) -0.011(3) -0.027(2)
C3F 0.038(4) 0.041(4) 0.047(5) -0.006(4) -0.002(4) -0.016(3)
O3F 0.054(3) 0.035(3) 0.056(4) -0.004(2) 0.012(3) -0.021(2)
C4F 0.032(4) 0.036(4) 0.047(5) -0.002(3) 0.004(4) -0.017(3)
O4F 0.048(3) 0.039(3) 0.045(4) -0.008(2) 0.013(3) -0.021(2)
C5F 0.030(4) 0.047(4) 0.062(6) -0.011(4) -0.006(4) -0.009(3)
C6F 0.037(4) 0.035(4) 0.037(5) -0.002(3) -0.001(4) -0.010(3)
C7F 0.029(4) 0.040(4) 0.046(6) -0.004(4) -0.003(4) -0.001(3)
C1G 0.056(5) 0.064(5) 0.085(7) -0.012(5) 0.013(5) -0.034(4)
O1G 0.032(3) 0.039(3) 0.069(4) -0.014(2) 0.012(3) -0.013(2)
S1G 0.0386(12) 0.0427(10) 0.0491(14) -0.0056(9) 0.0037(10) -0.0097(9)
C2G 0.053(5) 0.050(4) 0.061(6) -0.011(4) -0.003(4) -0.007(4)
C1H 0.045(5) 0.053(4) 0.083(7) -0.004(4) -0.006(4) -0.025(4)
O1H 0.027(3) 0.036(2) 0.067(4) 0.005(2) -0.011(3) -0.007(2)
S1H 0.0378(11) 0.0345(9) 0.0498(14) -0.0020(8) -0.0018(10) -0.0092(8)
C2H 0.033(4) 0.033(4) 0.064(6) -0.008(4) 0.004(4) 0.002(3)
C1I 0.045(5) 0.076(5) 0.071(7) 0.007(5) -0.005(4) -0.031(4)
O1I 0.028(3) 0.035(2) 0.058(4) -0.003(2) -0.002(2) -0.001(2)
S1I 0.0438(12) 0.0482(11) 0.0595(15) -0.0049(10) -0.0074(11) -0.0112(10)
C2I 0.066(6) 0.062(5) 0.078(7) 0.021(5) -0.023(5) -0.028(4)
C1J 0.045(5) 0.028(4) 0.096(7) -0.001(4) 0.010(5) -0.006(3)
O1J 0.035(3) 0.042(3) 0.065(4) -0.008(2) 0.018(3) -0.011(2)
S1J 0.0460(12) 0.0443(11) 0.0618(15) -0.0032(10) 0.0030(11) -0.0159(9)
C2J 0.041(5) 0.055(5) 0.088(7) -0.017(4) 0.002(5) -0.016(4)

loop_
_atom_type_symbol
_atom_type_description
_atom_type_scat_dispersion_real
_atom_type_scat_dispersion_imag
_atom_type_scat_source
C C 0.0033 0.0016 'International Tables Vol C Tables 4.2.6.8 and 6.1.1.4'
H H 0.0000 0.0000 'International Tables Vol C Tables 4.2.6.8 and 6.1.1.4'
N N 0.0061 0.0033 'International Tables Vol C Tables 4.2.6.8 and 6.1.1.4'
O O 0.0106 0.0060 'International Tables Vol C Tables 4.2.6.8 and 6.1.1.4'
S S 0.1246 0.1234 'International Tables Vol C Tables 4.2.6.8 and 6.1.1.4'

loop_
_geom_angle_atom_site_label_1
_geom_angle_atom_site_label_2
_geom_angle_atom_site_label_3
_geom_angle
C2A N1A C8AA 119.6(5)
C2A N1A H1XA 120.2
C8AA N1A H1XA 120.2
N2A C2A N3A 118.8(6)
N2A C2A N1A 117.5(6)
N3A C2A N1A 123.7(6)
C2A N2A H3A 120.0
C2A N2A H2A 120.0
H3A N2A H2A 120.0
C2A N3A C4A 118.4(5)
N4A C4A N3A 119.3(5)
N4A C4A C4AA 121.0(6)
N3A C4A C4AA 119.7(5)
C4A N4A H4A 120.0
C4A N4A H5A 120.0
H4A N4A H5A 120.0
N5A C4AA C8AA 122.2(5)
N5A C4AA C4A 118.8(5)
C8AA C4AA C4A 118.8(6)
C6A N5A C4AA 117.2(5)
N5A C6A C7A 120.6(6)
N5A C6A C9A 115.4(5)
C7A C6A C9A 123.9(5)
N7A C7A N8A 115.5(5)
N7A C7A C6A 122.2(6)
N8A C7A C6A 122.3(5)
C7A N7A H7A 120.0
C7A N7A H6A 120.0
H7A N7A H6A 120.0
C7A N8A C8AA 114.6(5)
N8A C8AA N1A 117.4(5)
N8A C8AA C4AA 123.1(6)
N1A C8AA C4AA 119.5(5)
C14A C9A C10A 118.8(6)
C14A C9A C6A 118.2(6)
C10A C9A C6A 123.0(6)
C11A C10A C9A 119.7(6)
C11A C10A H10A 120.1
C9A C10A H10A 120.1
C12A C11A C10A 120.6(7)
C12A C11A H11A 119.7
C10A C11A H11A 119.7
C13A C12A C11A 119.5(7)
C13A C12A H12A 120.3
C11A C12A H12A 120.3
C12A C13A C14A 121.4(7)
C12A C13A H13A 119.3
C14A C13A H13A 119.3
C13A C14A C9A 120.1(7)
C13A C14A H14A 120.0
C9A C14A H14A 120.0
C2B N1B C8AB 121.4(5)
C2B N1B H1XB 119.3
C8AB N1B H1XB 119.3
N2B C2B N3B 119.0(6)
N2B C2B N1B 118.5(6)
N3B C2B N1B 122.5(6)
C2B N2B H3B 120.0
C2B N2B H2B 120.0
H3B N2B H2B 120.0
C2B N3B C4B 117.9(5)
N4B C4B N3B 117.1(5)
N4B C4B C4AB 121.2(6)
N3B C4B C4AB 121.7(6)
C4B N4B H4B 120.0
C4B N4B H5B 120.0
H4B N4B H5B 120.0
N5B C4AB C8AB 120.6(5)
N5B C4AB C4B 121.5(5)
C8AB C4AB C4B 117.9(6)
C6B N5B C4AB 119.3(5)
N5B C6B C9B 119.0(5)
N5B C6B C7B 118.6(6)
C9B C6B C7B 122.3(5)
N8B C7B N7B 118.2(5)
N8B C7B C6B 121.9(5)
N7B C7B C6B 119.8(6)
C7B N7B H7B 120.0
C7B N7B H6B 120.0
H7B N7B H6B 120.0
C7B N8B C8AB 117.5(5)
N8B C8AB N1B 119.7(5)
N8B C8AB C4AB 121.9(6)
N1B C8AB C4AB 118.4(5)
C14B C9B C10B 117.4(6)
C14B C9B C6B 119.1(6)
C10B C9B C6B 123.4(6)
C11B C10B C9B 120.7(7)
C11B C10B H10B 119.6
C9B C10B H10B 119.6
C10B C11B C12B 119.9(7)
C10B C11B H11B 120.1
C12B C11B H11B 120.1
C13B C12B C11B 120.3(7)
C13B C12B H12B 119.9
C11B C12B H12B 119.9
C14B C13B C12B 118.4(7)
C14B C13B H13B 120.8
C12B C13B H13B 120.8
C13B C14B C9B 123.3(7)
C13B C14B H14B 118.3
C9B C14B H14B 118.3
C8AC N1C C2C 119.6(5)
C8AC N1C H1XC 120.2
C2C N1C H1XC 120.2
N2C C2C N3C 119.3(5)
N2C C2C N1C 118.0(6)
N3C C2C N1C 122.6(6)
C4C N3C C2C 118.3(5)
N4C C4C N3C 118.1(5)
N4C C4C C4AC 121.5(6)
N3C C4C C4AC 120.5(5)
C8AC C4AC N5C 120.3(5)
C8AC C4AC C4C 120.2(6)
N5C C4AC C4C 119.5(5)
C6C N5C C4AC 118.8(5)
C8AC N8C C7C 115.6(5)
C2C N2C H3C 120.0
C2C N2C H2C 120.0
H3C N2C H2C 120.0
C4C N4C H4C 120.0
C4C N4C H5C 120.0
H4C N4C H5C 120.0
N5C C6C C7C 119.6(6)
N5C C6C C9C 115.8(5)
C7C C6C C9C 124.6(5)
N7C C7C N8C 116.2(5)
N7C C7C C6C 122.0(6)
N8C C7C C6C 121.8(5)
C7C N7C H7C 120.0
C7C N7C H6C 120.0
H7C N7C H6C 120.0
N8C C8AC N1C 117.8(5)
N8C C8AC C4AC 123.8(6)
N1C C8AC C4AC 118.4(5)
C10C C9C C14C 117.0(6)
C10C C9C C6C 125.4(6)
C14C C9C C6C 117.5(6)
C11C C10C C9C 122.8(6)
C11C C10C H10C 118.6
C9C C10C H10C 118.6
C10C C11C C12C 119.5(7)
C10C C11C H11C 120.2
C12C C11C H11C 120.2
C11C C12C C13C 119.8(7)
C11C C12C H12C 120.1
C13C C12C H12C 120.1
C14C C13C C12C 120.7(7)
C14C C13C H13C 119.6
C12C C13C H13C 119.6
C13C C14C C9C 120.2(6)
C13C C14C H14C 119.9
C9C C14C H14C 119.9
C8AD N1D C2D 119.4(5)
C8AD N1D H1XD 120.3
C2D N1D H1XD 120.3
N2D C2D N3D 118.3(5)
N2D C2D N1D 117.3(5)
N3D C2D N1D 124.4(6)
C2D N3D C4D 118.0(5)
N4D C4D N3D 118.6(5)
N4D C4D C4AD 120.3(6)
N3D C4D C4AD 121.1(5)
N5D C4AD C8AD 120.9(5)
N5D C4AD C4D 121.5(5)
C8AD C4AD C4D 117.6(6)
C6D N5D C4AD 118.9(5)
C8AD N8D C7D 115.7(5)
C2D N2D H3D 120.0
C2D N2D H2D 120.0
H3D N2D H2D 120.0
C4D N4D H4D 120.0
C4D N4D H5D 120.0
H4D N4D H5D 120.0
N5D C6D C7D 119.3(6)
N5D C6D C9D 118.8(5)
C7D C6D C9D 121.8(5)
N7D C7D N8D 116.8(5)
N7D C7D C6D 121.0(6)
N8D C7D C6D 122.2(5)
C7D N7D H7D 120.0
C7D N7D H6D 120.0
H7D N7D H6D 120.0
N8D C8AD N1D 117.7(5)
N8D C8AD C4AD 122.9(6)
N1D C8AD C4AD 119.3(5)
C10D C9D C14D 117.3(6)
C10D C9D C6D 123.7(6)
C14D C9D C6D 119.0(6)
C11D C10D C9D 120.9(6)
C11D C10D H10D 119.5
C9D C10D H10D 119.5
C10D C11D C12D 120.4(7)
C10D C11D H11D 119.8
C12D C11D H11D 119.8
C11D C12D C13D 119.1(7)
C11D C12D H12D 120.4
C13D C12D H12D 120.4
C14D C13D C12D 119.7(7)
C14D C13D H13D 120.1
C12D C13D H13D 120.1
C13D C14D C9D 122.3(7)
C13D C14D H14D 118.9
C9D C14D H14D 118.9
O1E C1E O2E 122.7(6)
O1E C1E C2E 118.9(6)
O2E C1E C2E 118.4(7)
C1E C2E C3E 111.3(6)
C1E C2E H2E 109.4
C3E C2E H2E 109.4
C1E C2E H3E 109.4
C3E C2E H3E 109.4
H2E C2E H3E 108.0
C4E C3E C2E 115.5(6)
C4E C3E H4E 108.4
C2E C3E H4E 108.4
C4E C3E H5E 108.4
C2E C3E H5E 108.4
H4E C3E H5E 107.5
C3E C4E C5E 111.8(6)
C3E C4E H6E 109.2
C5E C4E H6E 109.2
C3E C4E H7E 109.2
C5E C4E H7E 109.2
H6E C4E H7E 107.9
C4E C5E C6E 115.6(6)
C4E C5E H8E 108.4
C6E C5E H8E 108.4
C4E C5E H9E 108.4
C6E C5E H9E 108.4
H8E C5E H9E 107.4
C7E C6E C5E 114.3(6)
C7E C6E H10E 108.7
C5E C6E H10E 108.7
C7E C6E H11E 108.7
C5E C6E H11E 108.7
H10E C6E H11E 107.6
O3E C7E O4E 124.1(6)
O3E C7E C6E 117.5(6)
O4E C7E C6E 118.2(7)
O1F C1F O2F 124.9(6)
O1F C1F C2F 118.6(6)
O2F C1F C2F 116.5(6)
C3F C2F C1F 115.1(5)
C3F C2F H2F 108.5
C1F C2F H2F 108.5
C3F C2F H3F 108.5
C1F C2F H3F 108.5
H2F C2F H3F 107.5
C2F C3F C4F 115.1(5)
C2F C3F H4F 108.5
C4F C3F H4F 108.5
C2F C3F H5F 108.5
C4F C3F H5F 108.5
H4F C3F H5F 107.5
C5F C4F C3F 112.9(5)
C5F C4F H6F 109.0
C3F C4F H6F 109.0
C5F C4F H7F 109.0
C3F C4F H7F 109.0
H6F C4F H7F 107.8
C4F C5F C6F 115.0(5)
C4F C5F H8F 108.5
C6F C5F H8F 108.5
C4F C5F H9F 108.5
C6F C5F H9F 108.5
H8F C5F H9F 107.5
C7F C6F C5F 116.1(5)
C7F C6F H10F 108.3
C5F C6F H10F 108.3
C7F C6F H11F 108.3
C5F C6F H11F 108.3
H10F C6F H11F 107.4
O4F C7F O3F 125.1(6)
O4F C7F C6F 116.1(6)
O3F C7F C6F 118.8(7)
S1G C1G H1G 109.5
S1G C1G H2G 109.5
H1G C1G H2G 109.5
S1G C1G H3G 109.5
H1G C1G H3G 109.5
H2G C1G H3G 109.5
O1G S1G C2G 105.5(3)
O1G S1G C1G 105.5(3)
C2G S1G C1G 98.3(4)
S1G C2G H4G 109.5
S1G C2G H5G 109.5
H4G C2G H5G 109.5
S1G C2G H6G 109.5
H4G C2G H6G 109.5
H5G C2G H6G 109.5
S1H C1H H4H 109.5
S1H C1H H5H 109.5
H4H C1H H5H 109.5
S1H C1H H6H 109.5
H4H C1H H6H 109.5
H5H C1H H6H 109.5
O1H S1H C2H 106.1(3)
O1H S1H C1H 105.2(3)
C2H S1H C1H 97.0(3)
S1H C2H H1H 109.5
S1H C2H H2H 109.5
H1H C2H H2H 109.5
S1H C2H H3H 109.5
H1H C2H H3H 109.5
H2H C2H H3H 109.5
S1I C1I H1I 109.5
S1I C1I H2I 109.5
H1I C1I H2I 109.5
S1I C1I H3I 109.5
H1I C1I H3I 109.5
H2I C1I H3I 109.5
O1I S1I C1I 105.8(3)
O1I S1I C2I 105.3(3)
C1I S1I C2I 98.3(4)
S1I C2I H4I 109.5
S1I C2I H5I 109.5
H4I C2I H5I 109.5
S1I C2I H6I 109.5
H4I C2I H6I 109.5
H5I C2I H6I 109.5
S1J C1J H1J 109.5
S1J C1J H2J 109.5
H1J C1J H2J 109.5
S1J C1J H3J 109.5
H1J C1J H3J 109.5
H2J C1J H3J 109.5
O1J S1J C2J 105.8(3)
O1J S1J C1J 107.0(3)
C2J S1J C1J 97.4(4)
S1J C2J H4J 109.5
S1J C2J H5J 109.5
H4J C2J H5J 109.5
S1J C2J H6J 109.5
H4J C2J H6J 109.5
H5J C2J H6J 109.5

loop_
_geom_bond_atom_site_label_1
_geom_bond_atom_site_label_2
_geom_bond_distance
N1A C2A 1.353(7)
N1A C8AA 1.366(7)
N1A H1XA 0.8800
C2A N2A 1.332(8)
C2A N3A 1.348(7)
N2A H3A 0.8800
N2A H2A 0.8800
N3A C4A 1.349(7)
C4A N4A 1.302(7)
C4A C4AA 1.451(8)
N4A H4A 0.8800
N4A H5A 0.8800
C4AA N5A 1.359(7)
C4AA C8AA 1.366(8)
N5A C6A 1.317(7)
C6A C7A 1.436(8)
C6A C9A 1.493(8)
C7A N7A 1.340(7)
C7A N8A 1.355(8)
N7A H7A 0.8800
N7A H6A 0.8800
N8A C8AA 1.357(7)
C9A C14A 1.383(8)
C9A C10A 1.400(9)
C10A C11A 1.384(9)
C10A H10A 0.9500
C11A C12A 1.377(9)
C11A H11A 0.9500
C12A C13A 1.355(9)
C12A H12A 0.9500
C13A C14A 1.380(9)
C13A H13A 0.9500
C14A H14A 0.9500
N1B C2B 1.361(7)
N1B C8AB 1.362(7)
N1B H1XB 0.8800
C2B N2B 1.295(8)
C2B N3B 1.346(7)
N2B H3B 0.8800
N2B H2B 0.8800
N3B C4B 1.357(8)
C4B N4B 1.341(7)
C4B C4AB 1.426(8)
N4B H4B 0.8800
N4B H5B 0.8800
C4AB N5B 1.355(7)
C4AB C8AB 1.400(8)
N5B C6B 1.316(7)
C6B C9B 1.468(9)
C6B C7B 1.475(8)
C7B N8B 1.312(8)
C7B N7B 1.335(7)
N7B H7B 0.8800
N7B H6B 0.8800
N8B C8AB 1.343(7)
C9B C14B 1.385(9)
C9B C10B 1.396(9)
C10B C11B 1.375(9)
C10B H10B 0.9500
C11B C12B 1.402(9)
C11B H11B 0.9500
C12B C13B 1.378(10)
C12B H12B 0.9500
C13B C14B 1.371(9)
C13B H13B 0.9500
C14B H14B 0.9500
N1C C8AC 1.367(7)
N1C C2C 1.384(7)
N1C H1XC 0.8800
C2C N2C 1.308(8)
C2C N3C 1.352(7)
N3C C4C 1.339(7)
C4C N4C 1.333(7)
C4C C4AC 1.427(8)
C4AC C8AC 1.369(7)
C4AC N5C 1.381(7)
N5C C6C 1.312(7)
N8C C8AC 1.336(7)
N8C C7C 1.365(8)
N2C H3C 0.8800
N2C H2C 0.8800
N4C H4C 0.8800
N4C H5C 0.8800
C6C C7C 1.442(8)
C6C C9C 1.477(9)
C7C N7C 1.343(7)
N7C H7C 0.8800
N7C H6C 0.8800
C9C C10C 1.380(8)
C9C C14C 1.420(8)
C10C C11C 1.374(9)
C10C H10C 0.9500
C11C C12C 1.374(9)
C11C H11C 0.9500
C12C C13C 1.383(9)
C12C H12C 0.9500
C13C C14C 1.379(9)
C13C H13C 0.9500
C14C H14C 0.9500
N1D C8AD 1.365(7)
N1D C2D 1.366(7)
N1D H1XD 0.8800
C2D N2D 1.327(7)
C2D N3D 1.329(7)
N3D C4D 1.350(8)
C4D N4D 1.322(7)
C4D C4AD 1.444(8)
C4AD N5D 1.351(7)
C4AD C8AD 1.398(8)
N5D C6D 1.325(7)
N8D C8AD 1.346(7)
N8D C7D 1.351(7)
N2D H3D 0.8800
N2D H2D 0.8800
N4D H4D 0.8800
N4D H5D 0.8800
C6D C7D 1.455(8)
C6D C9D 1.466(8)
C7D N7D 1.339(7)
N7D H7D 0.8800
N7D H6D 0.8800
C9D C10D 1.392(9)
C9D C14D 1.395(8)
C10D C11D 1.384(9)
C10D H10D 0.9500
C11D C12D 1.388(9)
C11D H11D 0.9500
C12D C13D 1.390(9)
C12D H12D 0.9500
C13D C14D 1.368(9)
C13D H13D 0.9500
C14D H14D 0.9500
C1E O1E 1.246(8)
C1E O2E 1.271(8)
C1E C2E 1.516(8)
C2E C3E 1.566(9)
C2E H2E 0.9900
C2E H3E 0.9900
C3E C4E 1.474(9)
C3E H4E 0.9900
C3E H5E 0.9900
O3E C7E 1.259(8)
C4E C5E 1.536(9)
C4E H6E 0.9900
C4E H7E 0.9900
O4E C7E 1.260(7)
C5E C6E 1.540(9)
C5E H8E 0.9900
C5E H9E 0.9900
C6E C7E 1.512(9)
C6E H10E 0.9900
C6E H11E 0.9900
C1F O1F 1.245(7)
C1F O2F 1.264(7)
C1F C2F 1.525(8)
C2F C3F 1.510(8)
C2F H2F 0.9900
C2F H3F 0.9900
C3F C4F 1.541(8)
C3F H4F 0.9900
C3F H5F 0.9900
O3F C7F 1.261(8)
C4F C5F 1.523(9)
C4F H6F 0.9900
C4F H7F 0.9900
O4F C7F 1.261(8)
C5F C6F 1.530(9)
C5F H8F 0.9900
C5F H9F 0.9900
C6F C7F 1.516(8)
C6F H10F 0.9900
C6F H11F 0.9900
C1G S1G 1.776(7)
C1G H1G 0.9800
C1G H2G 0.9800
C1G H3G 0.9800
O1G S1G 1.489(4)
S1G C2G 1.776(7)
C2G H4G 0.9800
C2G H5G 0.9800
C2G H6G 0.9800
C1H S1H 1.796(7)
C1H H4H 0.9800
C1H H5H 0.9800
C1H H6H 0.9800
O1H S1H 1.499(4)
S1H C2H 1.775(6)
C2H H1H 0.9800
C2H H2H 0.9800
C2H H3H 0.9800
C1I S1I 1.766(7)
C1I H1I 0.9800
C1I H2I 0.9800
C1I H3I 0.9800
O1I S1I 1.523(4)
S1I C2I 1.777(7)
C2I H4I 0.9800
C2I H5I 0.9800
C2I H6I 0.9800
C1J S1J 1.793(6)
C1J H1J 0.9800
C1J H2J 0.9800
C1J H3J 0.9800
O1J S1J 1.515(4)
S1J C2J 1.757(7)
C2J H4J 0.9800
C2J H5J 0.9800
C2J H6J 0.9800

loop_
_geom_torsion_atom_site_label_1
_geom_torsion_atom_site_label_2
_geom_torsion_atom_site_label_3
_geom_torsion_atom_site_label_4
_geom_torsion
C8AA N1A C2A N2A 175.1(6)
C8AA N1A C2A N3A -4.9(9)
N2A C2A N3A C4A -176.0(6)
N1A C2A N3A C4A 4.0(10)
C2A N3A C4A N4A -179.6(6)
C2A N3A C4A C4AA 0.6(9)
N4A C4A C4AA N5A 0.3(9)
N3A C4A C4AA N5A -179.9(6)
N4A C4A C4AA C8AA 175.9(6)
N3A C4A C4AA C8AA -4.3(9)
C8AA C4AA N5A C6A 1.3(9)
C4A C4AA N5A C6A 176.8(6)
C4AA N5A C6A C7A -1.4(9)
C4AA N5A C6A C9A -177.7(5)
N5A C6A C7A N7A 179.8(6)
C9A C6A C7A N7A -4.3(10)
N5A C6A C7A N8A 1.2(9)
C9A C6A C7A N8A 177.1(6)
N7A C7A N8A C8AA -179.4(5)
C6A C7A N8A C8AA -0.7(9)
C7A N8A C8AA N1A -179.3(5)
C7A N8A C8AA C4AA 0.5(9)
C2A N1A C8AA N8A -179.3(6)
C2A N1A C8AA C4AA 0.9(9)
N5A C4AA C8AA N8A -0.9(10)
C4A C4AA C8AA N8A -176.4(6)
N5A C4AA C8AA N1A 178.9(6)
C4A C4AA C8AA N1A 3.4(9)
N5A C6A C9A C14A -41.6(8)
C7A C6A C9A C14A 142.3(6)
N5A C6A C9A C10A 134.9(6)
C7A C6A C9A C10A -41.2(9)
C14A C9A C10A C11A -0.4(10)
C6A C9A C10A C11A -176.8(6)
C9A C10A C11A C12A -1.0(10)
C10A C11A C12A C13A 1.2(10)
C11A C12A C13A C14A 0.0(10)
C12A C13A C14A C9A -1.3(10)
C10A C9A C14A C13A 1.5(10)
C6A C9A C14A C13A 178.1(5)
C8AB N1B C2B N2B 179.2(6)
C8AB N1B C2B N3B -2.6(9)
N2B C2B N3B C4B -177.6(6)
N1B C2B N3B C4B 4.2(9)
C2B N3B C4B N4B 177.7(6)
C2B N3B C4B C4AB -3.0(9)
N4B C4B C4AB N5B 1.6(9)
N3B C4B C4AB N5B -177.7(6)
N4B C4B C4AB C8AB 179.5(6)
N3B C4B C4AB C8AB 0.2(9)
C8AB C4AB N5B C6B -1.4(9)
C4B C4AB N5B C6B 176.5(6)
C4AB N5B C6B C9B 178.8(6)
C4AB N5B C6B C7B 3.2(9)
N5B C6B C7B N8B -3.2(9)
C9B C6B C7B N8B -178.6(6)
N5B C6B C7B N7B 176.1(6)
C9B C6B C7B N7B 0.7(9)
N7B C7B N8B C8AB -178.3(6)
C6B C7B N8B C8AB 0.9(9)
C7B N8B C8AB N1B -179.2(6)
C7B N8B C8AB C4AB 1.1(9)
C2B N1B C8AB N8B 180.0(6)
C2B N1B C8AB C4AB -0.4(9)
N5B C4AB C8AB N8B -1.0(10)
C4B C4AB C8AB N8B -178.9(6)
N5B C4AB C8AB N1B 179.4(6)
C4B C4AB C8AB N1B 1.4(9)
N5B C6B C9B C14B -44.2(9)
C7B C6B C9B C14B 131.2(6)
N5B C6B C9B C10B 133.1(6)
C7B C6B C9B C10B -51.5(9)
C14B C9B C10B C11B 1.0(9)
C6B C9B C10B C11B -176.3(6)
C9B C10B C11B C12B -2.3(9)
C10B C11B C12B C13B 1.6(10)
C11B C12B C13B C14B 0.4(10)
C12B C13B C14B C9B -1.8(10)
C10B C9B C14B C13B 1.1(10)
C6B C9B C14B C13B 178.5(6)
C8AC N1C C2C N2C 175.4(6)
C8AC N1C C2C N3C -7.9(9)
N2C C2C N3C C4C -177.4(6)
N1C C2C N3C C4C 6.0(9)
C2C N3C C4C N4C 178.9(5)
C2C N3C C4C C4AC -1.9(9)
N4C C4C C4AC C8AC 179.1(6)
N3C C4C C4AC C8AC -0.1(9)
N4C C4C C4AC N5C -2.2(9)
N3C C4C C4AC N5C 178.6(6)
C8AC C4AC N5C C6C 0.2(9)
C4C C4AC N5C C6C -178.6(6)
C4AC N5C C6C C7C -0.9(9)
C4AC N5C C6C C9C -179.6(6)
C8AC N8C C7C N7C -176.5(5)
C8AC N8C C7C C6C 3.5(9)
N5C C6C C7C N7C 179.0(6)
C9C C6C C7C N7C -2.4(10)
N5C C6C C7C N8C -1.0(10)
C9C C6C C7C N8C 177.6(6)
C7C N8C C8AC N1C 178.8(6)
C7C N8C C8AC C4AC -4.3(9)
C2C N1C C8AC N8C -177.3(5)
C2C N1C C8AC C4AC 5.6(9)
N5C C4AC C8AC N8C 2.6(9)
C4C C4AC C8AC N8C -178.6(6)
N5C C4AC C8AC N1C 179.5(5)
C4C C4AC C8AC N1C -1.8(9)
N5C C6C C9C C10C 138.6(6)
C7C C6C C9C C10C -40.1(10)
N5C C6C C9C C14C -36.6(8)
C7C C6C C9C C14C 144.8(6)
C14C C9C C10C C11C -1.2(9)
C6C C9C C10C C11C -176.3(6)
C9C C10C C11C C12C 1.6(10)
C10C C11C C12C C13C -1.1(10)
C11C C12C C13C C14C 0.4(10)
C12C C13C C14C C9C 0.0(10)
C10C C9C C14C C13C 0.4(9)
C6C C9C C14C C13C 175.9(6)
C8AD N1D C2D N2D 178.7(6)
C8AD N1D C2D N3D -4.4(9)
N2D C2D N3D C4D -176.9(6)
N1D C2D N3D C4D 6.2(9)
C2D N3D C4D N4D 177.1(6)
C2D N3D C4D C4AD -4.2(9)
N4D C4D C4AD N5D -0.1(10)
N3D C4D C4AD N5D -178.8(6)
N4D C4D C4AD C8AD 179.3(6)
N3D C4D C4AD C8AD 0.6(9)
C8AD C4AD N5D C6D -1.1(9)
C4D C4AD N5D C6D 178.2(6)
C4AD N5D C6D C7D 2.6(9)
C4AD N5D C6D C9D 179.1(6)
C8AD N8D C7D N7D -179.5(5)
C8AD N8D C7D C6D -2.1(9)
N5D C6D C7D N7D 176.3(6)
C9D C6D C7D N7D -0.1(9)
N5D C6D C7D N8D -0.9(9)
C9D C6D C7D N8D -177.4(6)
C7D N8D C8AD N1D -179.2(6)
C7D N8D C8AD C4AD 3.7(9)
C2D N1D C8AD N8D -176.9(5)
C2D N1D C8AD C4AD 0.4(9)
N5D C4AD C8AD N8D -2.2(10)
C4D C4AD C8AD N8D 178.4(6)
N5D C4AD C8AD N1D -179.3(6)
C4D C4AD C8AD N1D 1.3(9)
N5D C6D C9D C10D 131.4(6)
C7D C6D C9D C10D -52.1(9)
N5D C6D C9D C14D -46.3(9)
C7D C6D C9D C14D 130.2(6)
C14D C9D C10D C11D 1.8(9)
C6D C9D C10D C11D -175.9(6)
C9D C10D C11D C12D -2.4(10)
C10D C11D C12D C13D -0.2(10)
C11D C12D C13D C14D 3.3(10)
C12D C13D C14D C9D -3.9(10)
C10D C9D C14D C13D 1.4(9)
C6D C9D C14D C13D 179.2(6)
O1E C1E C2E C3E 161.3(6)
O2E C1E C2E C3E -20.6(9)
C1E C2E C3E C4E -179.0(6)
C2E C3E C4E C5E 175.1(6)
C3E C4E C5E C6E 58.4(8)
C4E C5E C6E C7E 64.4(8)
C5E C6E C7E O3E -162.5(6)
C5E C6E C7E O4E 22.8(8)
O1F C1F C2F C3F 171.8(6)
O2F C1F C2F C3F -6.7(8)
C1F C2F C3F C4F -177.8(5)
C2F C3F C4F C5F 176.3(6)
C3F C4F C5F C6F 64.9(7)
C4F C5F C6F C7F 68.3(7)
C5F C6F C7F O4F -165.8(6)
C5F C6F C7F O3F 15.7(9)
